data_4300438
_journal_name_full 'Inorganic Chemistry'
_journal_paper_doi 10.1021/ic051286h
_journal_year 2006
_chemical_formula_moiety 'C28 H46 Co2 N8 O14 P2'
_chemical_formula_sum 'C28 H46 Co2 N8 O14 P2'
_chemical_formula_weight 898.53
_space_group_IT_number 14
_symmetry_cell_setting monoclinic
_symmetry_space_group_name_Hall '-P 2ybc'
_symmetry_space_group_name_H-M 'P 1 21/c 1'
_cell_angle_alpha 90.00
_cell_angle_beta 99.339(7)
_cell_angle_gamma 90.00
_cell_formula_units_Z 2
_cell_length_a 13.3004(10)
_cell_length_b 11.2986(9)
_cell_length_c 12.6370(10)
_cell_measurement_temperature 100(2)
_cell_volume 1873.9(3)
_diffrn_ambient_temperature 100(2)
_exptl_crystal_density_diffrn 1.592
_cod_original_sg_symbol_H-M 'P 21/c'
_cod_database_code 4300438

loop_
_symmetry_equiv_pos_as_xyz
'x, y, z'
'-x, y+1/2, -z+1/2'
'-x, -y, -z'
'x, -y-1/2, z-1/2'

loop_
_atom_site_label
_atom_site_type_symbol
_atom_site_fract_x
_atom_site_fract_y
_atom_site_fract_z
_atom_site_U_iso_or_equiv
_atom_site_adp_type
_atom_site_occupancy
_atom_site_symmetry_multiplicity
_atom_site_calc_flag
_atom_site_refinement_flags
_atom_site_disorder_assembly
_atom_site_disorder_group
Co1 Co 0.51479(2) 0.89822(2) 0.09064(2) 0.01023(8) Uani 1 1 d . . .
P1 P 0.39618(4) 0.82970(5) -0.15107(4) 0.01100(11) Uani 1 1 d . . .
H1 H 0.3036 0.8325 -0.1256 0.013 Uiso 1 1 d R . .
O3 O 0.45897(11) 0.91745(12) -0.07505(11) 0.0119(3) Uani 1 1 d . . .
O2 O 0.38586(12) 0.87281(13) -0.26618(11) 0.0160(3) Uani 1 1 d . . .
O5 O 0.57524(11) 0.89141(13) 0.25821(12) 0.0150(3) Uani 1 1 d . . .
H5A H 0.5846 0.9558 0.2795 0.018 Uiso 1 1 d R . .
H5B H 0.5298 0.8655 0.2921 0.018 Uiso 1 1 d R . .
O1 O 0.43645(12) 0.70466(13) -0.13135(12) 0.0179(3) Uani 1 1 d . . .
O4 O 0.48940(12) 0.71099(14) 0.08848(14) 0.0153(3) Uani 1 1 d . . .
H4B H 0.459(2) 0.691(3) 0.031(3) 0.037(9) Uiso 1 1 d . . .
H4A H 0.456(3) 0.682(3) 0.132(3) 0.045(10) Uiso 1 1 d . . .
O1W O 0.22750(14) 0.91761(16) -0.44094(16) 0.0311(4) Uani 1 1 d D . .
H1A H 0.2791 0.9365 -0.4968 0.037 Uiso 1 1 d RD . .
H1B H 0.2677 0.8931 -0.3818 0.037 Uiso 1 1 d R . .
O2W O 0.37276(15) 0.49324(16) -0.05826(15) 0.0300(4) Uani 1 1 d . . .
H2B H 0.3947 0.5701 -0.0969 0.036 Uiso 1 1 d R . .
H2A H 0.4132 0.4239 -0.0643 0.036 Uiso 1 1 d R . .
N11 N 0.66250(13) 0.85566(15) 0.06165(14) 0.0134(3) Uani 1 1 d . . .
N12 N 0.78176(14) 0.77274(16) -0.01626(15) 0.0167(4) Uani 1 1 d . . .
N22 N 0.74615(13) 0.96470(16) -0.20149(15) 0.0164(4) Uani 1 1 d . . .
N21 N 0.63054(13) 1.06620(15) -0.13281(14) 0.0127(3) Uani 1 1 d . . .
C13 C 0.75576(16) 0.90189(19) 0.10510(18) 0.0163(4) Uani 1 1 d . . .
H13A H 0.7666 0.9604 0.1597 0.020 Uiso 1 1 calc R . .
C12 C 0.68164(16) 0.77819(19) -0.01064(17) 0.0151(4) Uani 1 1 d . . .
H12A H 0.6310 0.7319 -0.0535 0.018 Uiso 1 1 calc R . .
C14 C 0.83039(17) 0.85112(19) 0.05807(19) 0.0182(4) Uani 1 1 d . . .
H14A H 0.9014 0.8667 0.0735 0.022 Uiso 1 1 calc R . .
C1 C 0.91258(17) 0.7498(2) -0.13498(19) 0.0196(5) Uani 1 1 d . . .
C11 C 0.82776(19) 0.6924(2) -0.0863(2) 0.0253(5) Uani 1 1 d . . .
H11A H 0.7742 0.6648 -0.1448 0.030 Uiso 1 1 calc R . .
H11B H 0.8552 0.6223 -0.0444 0.030 Uiso 1 1 calc R . .
C2 C 0.89415(17) 0.8333(2) -0.21739(19) 0.0201(5) Uani 1 1 d . . .
C6 C 1.01155(18) 0.7116(2) -0.0993(2) 0.0225(5) Uani 1 1 d . . .
H6A H 1.0241 0.6559 -0.0424 0.027 Uiso 1 1 calc R . .
C5 C 1.09256(18) 0.7536(2) -0.1456(2) 0.0260(5) Uani 1 1 d . . .
H5C H 1.1597 0.7257 -0.1212 0.031 Uiso 1 1 calc R . .
C4 C 1.07539(18) 0.8358(2) -0.2269(2) 0.0254(5) Uani 1 1 d . . .
H4C H 1.1305 0.8650 -0.2587 0.030 Uiso 1 1 calc R . .
C3 C 0.97627(19) 0.8759(2) -0.26223(19) 0.0230(5) Uani 1 1 d . . .
H3A H 0.9646 0.9332 -0.3179 0.028 Uiso 1 1 calc R . .
C21 C 0.78843(18) 0.8737(2) -0.2652(2) 0.0257(5) Uani 1 1 d . . .
H21A H 0.7901 0.9055 -0.3379 0.031 Uiso 1 1 calc R . .
H21B H 0.7424 0.8043 -0.2729 0.031 Uiso 1 1 calc R . .
C22 C 0.64867(16) 0.96980(19) -0.18635(17) 0.0153(4) Uani 1 1 d . . .
H22A H 0.5989 0.9115 -0.2110 0.018 Uiso 1 1 calc R . .
C24 C 0.79383(17) 1.0650(2) -0.15657(18) 0.0175(4) Uani 1 1 d . . .
H24A H 0.8630 1.0870 -0.1553 0.021 Uiso 1 1 calc R . .
C23 C 0.72165(17) 1.12630(19) -0.11423(18) 0.0158(4) Uani 1 1 d . . .
H23A H 0.7326 1.1996 -0.0774 0.019 Uiso 1 1 calc R . .

loop_
_atom_site_aniso_label
_atom_site_aniso_U_11
_atom_site_aniso_U_22
_atom_site_aniso_U_33
_atom_site_aniso_U_23
_atom_site_aniso_U_13
_atom_site_aniso_U_12
Co1 0.01120(14) 0.00968(13) 0.01000(14) 0.00039(10) 0.00230(10) 0.00012(10)
P1 0.0118(2) 0.0103(2) 0.0108(2) -0.00074(19) 0.00180(19) -0.00095(19)
O3 0.0134(7) 0.0114(7) 0.0105(7) 0.0003(5) 0.0007(5) -0.0016(5)
O2 0.0216(8) 0.0151(7) 0.0107(7) -0.0010(6) 0.0008(6) -0.0005(6)
O5 0.0169(7) 0.0126(7) 0.0150(7) -0.0003(6) 0.0016(6) -0.0018(6)
O1 0.0273(9) 0.0106(7) 0.0157(8) -0.0012(6) 0.0030(6) 0.0007(6)
O4 0.0192(8) 0.0132(7) 0.0132(8) 0.0006(6) 0.0015(6) -0.0022(6)
O1W 0.0262(9) 0.0293(10) 0.0355(10) 0.0026(8) -0.0018(8) 0.0000(8)
O2W 0.0365(10) 0.0224(9) 0.0330(10) 0.0002(7) 0.0113(8) -0.0010(8)
N11 0.0127(8) 0.0127(8) 0.0142(9) 0.0021(7) 0.0008(7) 0.0016(7)
N12 0.0135(8) 0.0150(9) 0.0227(10) -0.0017(7) 0.0064(7) -0.0009(7)
N22 0.0120(8) 0.0191(9) 0.0183(9) -0.0059(7) 0.0025(7) 0.0018(7)
N21 0.0137(8) 0.0119(8) 0.0129(8) 0.0021(6) 0.0033(7) 0.0006(6)
C13 0.0147(10) 0.0136(10) 0.0199(11) 0.0006(8) 0.0008(8) -0.0008(8)
C12 0.0140(10) 0.0166(10) 0.0152(10) -0.0008(8) 0.0036(8) -0.0016(8)
C14 0.0136(10) 0.0168(10) 0.0233(11) 0.0001(9) 0.0006(8) -0.0011(8)
C1 0.0154(10) 0.0197(11) 0.0254(12) -0.0088(9) 0.0081(9) -0.0026(8)
C11 0.0209(12) 0.0199(11) 0.0392(14) -0.0100(10) 0.0167(11) -0.0032(9)
C2 0.0144(10) 0.0228(11) 0.0232(12) -0.0112(9) 0.0035(9) 0.0019(9)
C6 0.0215(11) 0.0211(11) 0.0258(12) -0.0022(9) 0.0065(10) 0.0020(9)
C5 0.0142(11) 0.0311(13) 0.0325(14) -0.0059(11) 0.0034(10) 0.0019(9)
C4 0.0148(11) 0.0311(13) 0.0323(14) -0.0056(11) 0.0099(10) -0.0047(10)
C3 0.0226(12) 0.0250(12) 0.0224(12) -0.0029(9) 0.0063(9) 0.0005(9)
C21 0.0184(11) 0.0311(13) 0.0263(13) -0.0140(10) 0.0002(10) 0.0058(10)
C22 0.0131(10) 0.0157(10) 0.0174(10) -0.0023(8) 0.0031(8) 0.0000(8)
C24 0.0140(10) 0.0196(10) 0.0190(11) -0.0020(9) 0.0030(8) -0.0026(8)
C23 0.0169(10) 0.0129(10) 0.0175(10) -0.0003(8) 0.0029(8) -0.0020(8)

loop_
_geom_bond_atom_site_label_1
_geom_bond_atom_site_label_2
_geom_bond_distance
_geom_bond_site_symmetry_2
_geom_bond_publ_flag
Co1 N11 2.1116(17) . ?
Co1 O3 2.1161(14) . ?
Co1 N21 2.1252(17) 3_675 ?
Co1 O3 2.1261(14) 3_675 ?
Co1 O5 2.1411(15) . ?
Co1 O4 2.1417(16) . ?
P1 O1 1.5171(16) . ?
P1 O2 1.5189(15) . ?
P1 O3 1.5307(15) . ?
P1 H1 1.3227 . ?
O3 Co1 2.1261(14) 3_675 ?
O5 H5A 0.7791 . ?
O5 H5B 0.8481 . ?
O4 H4B 0.81(3) . ?
O4 H4A 0.83(4) . ?
O1W H1A 1.0817 . ?
O1W H1B 0.8894 . ?
O2W H2B 1.0604 . ?
O2W H2A 0.9602 . ?
N11 C12 1.319(3) . ?
N11 C13 1.375(3) . ?
N12 C12 1.346(3) . ?
N12 C14 1.374(3) . ?
N12 C11 1.469(3) . ?
N22 C22 1.342(3) . ?
N22 C24 1.375(3) . ?
N22 C21 1.473(3) . ?
N21 C22 1.325(3) . ?
N21 C23 1.376(3) . ?
N21 Co1 2.1252(17) 3_675 ?
C13 C14 1.363(3) . ?
C13 H13A 0.9500 . ?
C12 H12A 0.9500 . ?
C14 H14A 0.9500 . ?
C1 C6 1.389(3) . ?
C1 C2 1.397(3) . ?
C1 C11 1.515(3) . ?
C11 H11A 0.9900 . ?
C11 H11B 0.9900 . ?
C2 C3 1.395(3) . ?
C2 C21 1.508(3) . ?
C6 C5 1.391(3) . ?
C6 H6A 0.9500 . ?
C5 C4 1.375(4) . ?
C5 H5C 0.9500 . ?
C4 C3 1.397(3) . ?
C4 H4C 0.9500 . ?
C3 H3A 0.9500 . ?
C21 H21A 0.9900 . ?
C21 H21B 0.9900 . ?
C22 H22A 0.9500 . ?
C24 C23 1.362(3) . ?
C24 H24A 0.9500 . ?
C23 H23A 0.9500 . ?
